data_7202315
loop_
_publ_author_name
'Ronson, Tanya K.'
'Hardie, Michaele J.'

_publ_section_title
;
 Extended 36 and 63 arrays of capsule motifs using ligand
 tris{4-(3-pyridyl)phenylester}cyclotriguaiacylene
;
_journal_issue 12
_journal_name_full CrystEngComm
_journal_page_first 1731
_journal_paper_doi 10.1039/b810090j
_journal_volume 10
_journal_year 2008
_chemical_formula_sum 'C132 H108 Ag3 B2 Cl F8 N12 O18'
_chemical_formula_weight 2682.98
_chemical_name_common
;
tris(acetonitrile)chlorobis(tris(4-(3-pyridyl)phenylester)
cyclotriguaiacylene)-trisilver(i) tetrafluoroborate acetonitrile
clathrate
;
_chemical_name_systematic
;
tris(acetonitrile)chlorobis(tris{4-(3-pyridyl)phenylester)
cyclotriguaiacylene)-
trisilver(I) tetrafluoroborate acetonitrile clathrate
;
_space_group_IT_number 176
_symmetry_cell_setting hexagonal
_symmetry_space_group_name_Hall '-P 6c'
_symmetry_space_group_name_H-M 'P 63/m'
_atom_sites_solution_hydrogens geom
_atom_sites_solution_primary direct
_atom_sites_solution_secondary difmap
_audit_creation_method SHELXL-97
_cell_angle_alpha 90.00
_cell_angle_beta 90.00
_cell_angle_gamma 120.00
_cell_formula_units_Z 2
_cell_length_a 16.1966(4)
_cell_length_b 16.1966(4)
_cell_length_c 34.0682(19)
_cell_measurement_temperature 150(2)
_cell_volume 7739.8(5)
_computing_cell_refinement 'Bruker SMART'
_computing_data_collection 'Bruker SMART'
_computing_data_reduction 'Bruker SAINT'
_computing_molecular_graphics 'XSeed (Barbour, 2001)'
_computing_structure_refinement 'SHELXL-97 (Sheldrick, 1997)'
_computing_structure_solution 'SHELXS-97 (Sheldrick, 1990)'
_diffrn_ambient_temperature 150(2)
_diffrn_measured_fraction_theta_full 0.994
_diffrn_measured_fraction_theta_max 0.994
_diffrn_measurement_device_type 'Bruker X8 CCD'
_diffrn_measurement_method 'omega and phi scans'
_diffrn_radiation_monochromator graphite
_diffrn_radiation_source 'fine-focus sealed tube'
_diffrn_radiation_type MoK\a
_diffrn_radiation_wavelength 0.71073
_diffrn_reflns_av_R_equivalents 0.0756
_diffrn_reflns_av_sigmaI/netI 0.0309
_diffrn_reflns_limit_h_max 20
_diffrn_reflns_limit_h_min -20
_diffrn_reflns_limit_k_max 20
_diffrn_reflns_limit_k_min -20
_diffrn_reflns_limit_l_max 43
_diffrn_reflns_limit_l_min -43
_diffrn_reflns_number 145381
_diffrn_reflns_theta_full 27.36
_diffrn_reflns_theta_max 27.36
_diffrn_reflns_theta_min 2.31
_exptl_absorpt_coefficient_mu 0.460
_exptl_absorpt_correction_T_max 0.9774
_exptl_absorpt_correction_T_min 0.8744
_exptl_absorpt_correction_type multi-scan
_exptl_absorpt_process_details SADABS
_exptl_crystal_colour colourless
_exptl_crystal_density_diffrn 1.151
_exptl_crystal_density_method 'not measured'
_exptl_crystal_description plate
_exptl_crystal_F_000 2736
_exptl_crystal_size_max 0.30
_exptl_crystal_size_mid 0.15
_exptl_crystal_size_min 0.05
_refine_diff_density_max 2.129
_refine_diff_density_min -0.901
_refine_diff_density_rms 0.179
_refine_ls_extinction_method none
_refine_ls_goodness_of_fit_ref 1.319
_refine_ls_hydrogen_treatment constr
_refine_ls_matrix_type full
_refine_ls_number_parameters 251
_refine_ls_number_reflns 5912
_refine_ls_number_restraints 4
_refine_ls_restrained_S_all 1.320
_refine_ls_R_factor_all 0.1290
_refine_ls_R_factor_gt 0.0892
_refine_ls_shift/su_max 0.001
_refine_ls_shift/su_mean 0.000
_refine_ls_structure_factor_coef Fsqd
_refine_ls_weighting_details 'calc w=1/[\s^2^(Fo^2^)+(0.2000P)^2^+0.0000P] where P=(Fo^2^+2Fc^2^)/3'
_refine_ls_weighting_scheme calc
_refine_ls_wR_factor_gt 0.2991
_refine_ls_wR_factor_ref 0.3413
_reflns_number_gt 3897
_reflns_number_total 5912
_reflns_threshold_expression >2sigma(I)
_cod_data_source_file b810090j.txt
_cod_data_source_block c_2:
_cod_depositor_comments
;
The following automatic conversions were performed:
'_symmetry_cell_setting' value 'Hexagonal' changed to 'hexagonal'
according to '/home/saulius/struct/CIF-dictionaries/cif_core.dic'
dictionary named 'cif_core.dic' version 2.4.1 from 2010-06-29.

Automatic conversion script
Id: cif_fix_enum 1527 2010-12-29 10:47:43Z saulius 
;
_cod_original_sg_symbol_H-M P6(3)/m
_cod_database_code 7202315

loop_
_symmetry_equiv_pos_as_xyz
'x, y, z'
'x-y, x, z+1/2'
'-y, x-y, z'
'-x, -y, z+1/2'
'-x+y, -x, z'
'y, -x+y, z+1/2'
'-x, -y, -z'
'-x+y, -x, -z-1/2'
'y, -x+y, -z'
'x, y, -z-1/2'
'x-y, x, -z'
'-y, x-y, -z-1/2'

loop_
_atom_site_label
_atom_site_type_symbol
_atom_site_fract_x
_atom_site_fract_y
_atom_site_fract_z
_atom_site_U_iso_or_equiv
_atom_site_adp_type
_atom_site_occupancy
_atom_site_symmetry_multiplicity
_atom_site_calc_flag
_atom_site_refinement_flags
_atom_site_disorder_assembly
_atom_site_disorder_group
Ag1 Ag 0.97981(5) 0.15544(5) 0.2500 0.0481(3) Uani 1 2 d S . .
Cl1 Cl 1.0000 0.0000 0.2500 0.0461(8) Uani 1 6 d S . .
O1 O 1.2985(3) -0.0413(3) 0.43247(11) 0.0376(9) Uani 1 1 d . . .
O2 O 1.3086(3) 0.0408(3) 0.48785(11) 0.0383(9) Uani 1 1 d . . .
O3 O 1.4867(3) 0.0230(3) 0.43123(12) 0.0428(9) Uani 1 1 d . . .
N1 N 1.0771(4) 0.2424(4) 0.30200(14) 0.0435(11) Uani 1 1 d . . .
C1 C 1.2360(4) -0.3116(4) 0.51954(15) 0.0320(11) Uani 1 1 d . . .
H1A H 1.2688 -0.3194 0.5425 0.038 Uiso 1 1 calc R . .
H1B H 1.1851 -0.3000 0.5295 0.038 Uiso 1 1 calc R . .
C2 C 1.3080(4) -0.2239(3) 0.49600(15) 0.0317(10) Uani 1 1 d . . .
C3 C 1.2732(4) -0.1729(4) 0.47451(15) 0.0331(11) Uani 1 1 d . . .
H3 H 1.2068 -0.1945 0.4745 0.040 Uiso 1 1 calc R . .
C4 C 1.3341(4) -0.0926(4) 0.45375(15) 0.0339(11) Uani 1 1 d . . .
C5 C 1.4326(4) -0.0585(4) 0.45240(15) 0.0337(11) Uani 1 1 d . . .
C6 C 1.4670(4) -0.1096(3) 0.47294(16) 0.0340(11) Uani 1 1 d . . .
H6 H 1.5329 -0.0898 0.4715 0.041 Uiso 1 1 calc R . .
C7 C 1.4061(3) -0.1902(3) 0.49578(14) 0.0297(10) Uani 1 1 d . . .
C8 C 1.2923(3) 0.0279(3) 0.45263(15) 0.0304(10) Uani 1 1 d . . .
C9 C 1.2641(4) 0.0840(4) 0.42747(15) 0.0353(11) Uani 1 1 d . . .
C10 C 1.2521(5) 0.0690(4) 0.38711(17) 0.0451(13) Uani 1 1 d . . .
H10 H 1.2616 0.0213 0.3752 0.054 Uiso 1 1 calc R . .
C11 C 1.2262(5) 0.1237(4) 0.36397(17) 0.0459(14) Uani 1 1 d . . .
H11 H 1.2192 0.1137 0.3364 0.055 Uiso 1 1 calc R . .
C12 C 1.2104(4) 0.1930(4) 0.38096(18) 0.0406(12) Uani 1 1 d . . .
C13 C 1.2224(5) 0.2078(4) 0.42185(18) 0.0444(14) Uani 1 1 d . . .
H13 H 1.2111 0.2542 0.4338 0.053 Uiso 1 1 calc R . .
C14 C 1.2505(4) 0.1556(4) 0.44469(18) 0.0434(13) Uani 1 1 d . . .
H14 H 1.2606 0.1679 0.4720 0.052 Uiso 1 1 calc R . .
C15 C 1.1757(4) 0.2459(4) 0.35639(17) 0.0414(12) Uani 1 1 d . . .
C16 C 1.2020(5) 0.3415(4) 0.3639(2) 0.0551(17) Uani 1 1 d . . .
H16 H 1.2438 0.3753 0.3850 0.066 Uiso 1 1 calc R . .
C17 C 1.1660(5) 0.3858(5) 0.3401(2) 0.0628(19) Uani 1 1 d . . .
H17 H 1.1829 0.4503 0.3446 0.075 Uiso 1 1 calc R . .
C18 C 1.1039(5) 0.3335(5) 0.30921(19) 0.0523(15) Uani 1 1 d . . .
H18 H 1.0801 0.3643 0.2928 0.063 Uiso 1 1 calc R . .
C19 C 1.1121(4) 0.1995(4) 0.32585(17) 0.0410(12) Uani 1 1 d . . .
H19 H 1.0919 0.1342 0.3214 0.049 Uiso 1 1 calc R . .
C20 C 1.5855(4) 0.0525(4) 0.4263(2) 0.0488(15) Uani 1 1 d . . .
H20A H 1.6160 0.0634 0.4521 0.073 Uiso 1 1 calc R . .
H20B H 1.6168 0.1117 0.4110 0.073 Uiso 1 1 calc R . .
H20C H 1.5913 0.0027 0.4124 0.073 Uiso 1 1 calc R . .
N2 N 0.8248(13) 0.0925(12) 0.2500 0.124(5) Uiso 1 2 d S . .
C22 C 0.741(2) 0.030(2) 0.2500 0.174(9) Uiso 1 2 d SD . .
C24 C 1.0000 0.0000 0.4298(8) 0.063(6) Uiso 0.50 3 d SPD . .
N3 N 1.0000 0.0000 0.4015(12) 0.117(10) Uiso 0.50 3 d SP . .
C23 C 1.0000 0.0000 0.4753(8) 0.121(14) Uiso 0.50 3 d SPD . .
N4 N 1.3333 0.6667 0.3991(6) 0.138(7) Uiso 1 3 d SD . .
C21 C 0.634(2) -0.043(3) 0.2500 0.238(16) Uiso 1 2 d SD . .
C25 C 1.3829(15) 0.7454(13) 0.3834(6) 0.062(5) Uiso 0.33 1 d PD . .
C26 C 1.441(3) 0.837(2) 0.3582(13) 0.140(14) Uiso 0.33 1 d PD . .

loop_
_atom_site_aniso_label
_atom_site_aniso_U_11
_atom_site_aniso_U_22
_atom_site_aniso_U_33
_atom_site_aniso_U_23
_atom_site_aniso_U_13
_atom_site_aniso_U_12
Ag1 0.0528(5) 0.0664(5) 0.0356(4) 0.000 0.000 0.0377(4)
Cl1 0.0408(11) 0.0408(11) 0.057(2) 0.000 0.000 0.0204(5)
O1 0.047(2) 0.0372(19) 0.0362(19) -0.0027(15) -0.0107(16) 0.0264(17)
O2 0.044(2) 0.0326(19) 0.039(2) -0.0016(15) -0.0034(16) 0.0196(17)
O3 0.045(2) 0.033(2) 0.051(2) 0.0044(17) 0.0021(18) 0.0206(18)
N1 0.056(3) 0.049(3) 0.038(2) 0.005(2) -0.004(2) 0.035(2)
C1 0.032(2) 0.031(2) 0.035(3) -0.003(2) 0.000(2) 0.017(2)
C2 0.031(2) 0.028(2) 0.038(3) -0.004(2) -0.001(2) 0.015(2)
C3 0.033(3) 0.032(3) 0.038(3) -0.008(2) -0.007(2) 0.019(2)
C4 0.040(3) 0.032(3) 0.036(2) -0.006(2) -0.008(2) 0.023(2)
C5 0.040(3) 0.026(2) 0.034(3) -0.0019(19) -0.001(2) 0.016(2)
C6 0.029(2) 0.025(2) 0.046(3) -0.003(2) -0.001(2) 0.012(2)
C7 0.029(2) 0.028(2) 0.036(2) -0.0053(19) -0.0053(19) 0.016(2)
C8 0.024(2) 0.027(2) 0.037(3) 0.0000(19) -0.0023(19) 0.0104(19)
C9 0.035(3) 0.033(3) 0.037(3) -0.004(2) -0.008(2) 0.017(2)
C10 0.057(4) 0.046(3) 0.044(3) -0.005(3) -0.009(3) 0.033(3)
C11 0.060(4) 0.054(4) 0.037(3) -0.004(3) -0.008(3) 0.038(3)
C12 0.046(3) 0.033(3) 0.046(3) -0.004(2) -0.010(3) 0.022(2)
C13 0.057(4) 0.036(3) 0.050(3) -0.008(2) -0.014(3) 0.031(3)
C14 0.056(4) 0.038(3) 0.043(3) -0.009(2) -0.017(3) 0.028(3)
C15 0.049(3) 0.038(3) 0.041(3) 0.003(2) -0.005(2) 0.025(3)
C16 0.062(4) 0.035(3) 0.067(4) -0.004(3) -0.022(3) 0.023(3)
C17 0.072(5) 0.035(3) 0.082(5) 0.003(3) -0.018(4) 0.027(3)
C18 0.062(4) 0.049(4) 0.051(3) 0.010(3) -0.004(3) 0.032(3)
C19 0.047(3) 0.041(3) 0.043(3) 0.002(2) 0.000(2) 0.028(3)
C20 0.044(3) 0.034(3) 0.062(4) 0.009(3) 0.015(3) 0.015(3)

loop_
_atom_type_symbol
_atom_type_description
_atom_type_scat_dispersion_real
_atom_type_scat_dispersion_imag
_atom_type_scat_source
C C 0.0033 0.0016 'International Tables Vol C Tables 4.2.6.8 and 6.1.1.4'
H H 0.0000 0.0000 'International Tables Vol C Tables 4.2.6.8 and 6.1.1.4'
B B 0.0013 0.0007 'International Tables Vol C Tables 4.2.6.8 and 6.1.1.4'
N N 0.0061 0.0033 'International Tables Vol C Tables 4.2.6.8 and 6.1.1.4'
O O 0.0106 0.0060 'International Tables Vol C Tables 4.2.6.8 and 6.1.1.4'
F F 0.0171 0.0103 'International Tables Vol C Tables 4.2.6.8 and 6.1.1.4'
Ag Ag -0.8971 1.1015 'International Tables Vol C Tables 4.2.6.8 and 6.1.1.4'
Cl Cl 0.1484 0.1585 'International Tables Vol C Tables 4.2.6.8 and 6.1.1.4'

loop_
_geom_angle_atom_site_label_1
_geom_angle_atom_site_label_2
_geom_angle_atom_site_label_3
_geom_angle
_geom_angle_site_symmetry_1
_geom_angle_site_symmetry_3
_geom_angle_publ_flag
N2 Ag1 N1 123.8(2) . . ?
N2 Ag1 N1 123.8(2) . 10_556 ?
N1 Ag1 N1 99.5(3) . 10_556 ?
N2 Ag1 Cl1 102.2(4) . . ?
N1 Ag1 Cl1 101.79(11) . . ?
N1 Ag1 Cl1 101.79(11) 10_556 . ?
Ag1 Cl1 Ag1 120.0 3_645 8_766 ?
Ag1 Cl1 Ag1 120.0 3_645 . ?
Ag1 Cl1 Ag1 120.0 8_766 . ?
C8 O1 C4 116.2(4) . . ?
C5 O3 C20 117.0(4) . . ?
C18 N1 C19 117.7(5) . . ?
C18 N1 Ag1 123.9(4) . . ?
C19 N1 Ag1 118.3(4) . . ?
C7 C1 C2 113.6(4) 3_635 . ?
C7 C1 H1A 108.9 3_635 . ?
C2 C1 H1A 108.9 . . ?
C7 C1 H1B 108.9 3_635 . ?
C2 C1 H1B 108.9 . . ?
H1A C1 H1B 107.7 . . ?
C7 C2 C3 118.4(5) . . ?
C7 C2 C1 123.6(4) . . ?
C3 C2 C1 118.0(4) . . ?
C4 C3 C2 120.9(5) . . ?
C4 C3 H3 119.6 . . ?
C2 C3 H3 119.6 . . ?
C3 C4 C5 121.8(5) . . ?
C3 C4 O1 120.4(5) . . ?
C5 C4 O1 117.8(5) . . ?
O3 C5 C6 125.7(5) . . ?
O3 C5 C4 116.8(5) . . ?
C6 C5 C4 117.6(5) . . ?
C5 C6 C7 121.5(5) . . ?
C5 C6 H6 119.2 . . ?
C7 C6 H6 119.2 . . ?
C2 C7 C6 119.7(4) . . ?
C2 C7 C1 123.2(5) . 5_865 ?
C6 C7 C1 117.1(4) . 5_865 ?
O2 C8 O1 122.4(4) . . ?
O2 C8 C9 124.9(5) . . ?
O1 C8 C9 112.7(4) . . ?
C10 C9 C14 119.2(5) . . ?
C10 C9 C8 121.7(5) . . ?
C14 C9 C8 119.1(5) . . ?
C9 C10 C11 120.4(5) . . ?
C9 C10 H10 119.8 . . ?
C11 C10 H10 119.8 . . ?
C12 C11 C10 120.7(5) . . ?
C12 C11 H11 119.7 . . ?
C10 C11 H11 119.7 . . ?
C11 C12 C13 118.8(5) . . ?
C11 C12 C15 120.1(5) . . ?
C13 C12 C15 121.0(5) . . ?
C14 C13 C12 120.7(5) . . ?
C14 C13 H13 119.6 . . ?
C12 C13 H13 119.6 . . ?
C13 C14 C9 120.2(5) . . ?
C13 C14 H14 119.9 . . ?
C9 C14 H14 119.9 . . ?
C19 C15 C16 117.7(5) . . ?
C19 C15 C12 119.9(5) . . ?
C16 C15 C12 122.4(5) . . ?
C17 C16 C15 119.2(6) . . ?
C17 C16 H16 120.4 . . ?
C15 C16 H16 120.4 . . ?
C16 C17 C18 118.8(6) . . ?
C16 C17 H17 120.6 . . ?
C18 C17 H17 120.6 . . ?
N1 C18 C17 122.8(5) . . ?
N1 C18 H18 118.6 . . ?
C17 C18 H18 118.6 . . ?
N1 C19 C15 123.7(5) . . ?
N1 C19 H19 118.2 . . ?
C15 C19 H19 118.2 . . ?
O3 C20 H20A 109.5 . . ?
O3 C20 H20B 109.5 . . ?
H20A C20 H20B 109.5 . . ?
O3 C20 H20C 109.5 . . ?
H20A C20 H20C 109.5 . . ?
H20B C20 H20C 109.5 . . ?
C22 N2 Ag1 158.1(18) . . ?
N2 C22 C21 176(3) . . ?
N3 C24 C23 180.000(9) . . ?
C24 C23 C23 180.000(9) . 7_756 ?
C25 N4 C25 102.6(18) 3_755 . ?
C25 N4 C25 102.6(18) 3_755 5_775 ?
C25 N4 C25 102.6(18) . 5_775 ?
N4 C25 C26 172(3) . . ?
N4 C25 C25 38.7(9) . 3_755 ?
C26 C25 C25 137(2) . 3_755 ?
N4 C25 C25 38.7(9) . 5_775 ?
C26 C25 C25 136(2) . 5_775 ?
C25 C25 C25 60.000(5) 3_755 5_775 ?

loop_
_geom_bond_atom_site_label_1
_geom_bond_atom_site_label_2
_geom_bond_distance
_geom_bond_site_symmetry_2
_geom_bond_publ_flag
Ag1 N2 2.187(18) . ?
Ag1 N1 2.320(5) . ?
Ag1 N1 2.320(5) 10_556 ?
Ag1 Cl1 2.6961(7) . ?
Cl1 Ag1 2.6961(7) 3_645 ?
Cl1 Ag1 2.6961(7) 8_766 ?
O1 C8 1.362(6) . ?
O1 C4 1.423(6) . ?
O2 C8 1.224(6) . ?
O3 C5 1.369(6) . ?
O3 C20 1.433(7) . ?
N1 C18 1.336(8) . ?
N1 C19 1.364(7) . ?
C1 C7 1.525(7) 3_635 ?
C1 C2 1.537(7) . ?
C1 H1A 0.9900 . ?
C1 H1B 0.9900 . ?
C2 C7 1.399(7) . ?
C2 C3 1.415(7) . ?
C3 C4 1.372(8) . ?
C3 H3 0.9500 . ?
C4 C5 1.404(7) . ?
C5 C6 1.395(7) . ?
C6 C7 1.412(7) . ?
C6 H6 0.9500 . ?
C7 C1 1.525(7) 5_865 ?
C8 C9 1.476(7) . ?
C9 C10 1.393(7) . ?
C9 C14 1.412(8) . ?
C10 C11 1.399(8) . ?
C10 H10 0.9500 . ?
C11 C12 1.394(8) . ?
C11 H11 0.9500 . ?
C12 C13 1.410(8) . ?
C12 C15 1.494(8) . ?
C13 C14 1.384(8) . ?
C13 H13 0.9500 . ?
C14 H14 0.9500 . ?
C15 C19 1.391(8) . ?
C15 C16 1.410(8) . ?
C16 C17 1.389(9) . ?
C16 H16 0.9500 . ?
C17 C18 1.410(10) . ?
C17 H17 0.9500 . ?
C18 H18 0.9500 . ?
C19 H19 0.9500 . ?
C20 H20A 0.9800 . ?
C20 H20B 0.9800 . ?
C20 H20C 0.9800 . ?
N2 C22 1.22(3) . ?
C22 C21 1.526(19) . ?
C24 N3 0.96(4) . ?
C24 C23 1.550(19) . ?
C23 C23 1.69(6) 7_756 ?
N4 C25 1.239(15) 3_755 ?
N4 C25 1.239(15) . ?
N4 C25 1.239(15) 5_775 ?
C25 C26 1.557(19) . ?
C25 C25 1.93(3) 3_755 ?
C25 C25 1.93(3) 5_775 ?
